data_4311169
loop_
_publ_author_name
'Richard D. Adams'
'Burjor Captain'
'Wei Fu'
'Michael B. Hall'
'Mark D. Smith'
'Charles Edwin Webster'

_publ_section_title
;
 Dinuclear Ruthenium and Iron Complexes Containing Palladium and Platinum
 with Tri-tert-Butylphosphine Ligands: Synthesis, Structures, and Bonding
;
_journal_name_full 'Inorganic Chemistry'
_journal_page_first 3921
_journal_page_last 3929
_journal_paper_doi 10.1021/ic049675j
_journal_volume 43
_journal_year 2004
_chemical_formula_sum 'C21 H27 O9 P Pt Ru2'
_chemical_formula_weight 851.63
_chemical_name_systematic
; 
 ? 
;
_space_group_IT_number 14
_symmetry_cell_setting monoclinic
_symmetry_space_group_name_Hall '-P 2yn'
_symmetry_space_group_name_H-M 'P 1 21/n 1'
_atom_sites_solution_hydrogens geom
_atom_sites_solution_primary direct
_atom_sites_solution_secondary difmap
_audit_creation_method SHELXL-97
_cell_angle_alpha 90.00
_cell_angle_beta 110.7370(10)
_cell_angle_gamma 90.00
_cell_formula_units_Z 4
_cell_length_a 16.3910(9)
_cell_length_b 8.4841(4)
_cell_length_c 20.8710(11)
_cell_measurement_reflns_used 9393
_cell_measurement_temperature 293(2)
_cell_measurement_theta_max 28.18
_cell_measurement_theta_min 2.62
_cell_volume 2714.4(2)
_computing_cell_refinement 'SAINT+ NT V6.02a (Bruker, 1998)'
_computing_data_collection 'SMART NT V5.619 (Bruker, 2000)'
_computing_data_reduction 'SAINT+ NT V6.02a'
_computing_molecular_graphics 'SHELXTL V5.1 (Sheldrick, 1997)'
_computing_publication_material 'SHELXTL V5.1'
_computing_structure_refinement 'SHELXL-97 (Sheldrick, 1997)'
_computing_structure_solution 'SHELXS-97 (Sheldrick, 1990)'
_diffrn_ambient_temperature 293(2)
_diffrn_measured_fraction_theta_full 0.999
_diffrn_measured_fraction_theta_max 0.999
_diffrn_measurement_device_type 'Bruker SMART APEX CCD diffractometer'
_diffrn_measurement_method 'omega scans'
_diffrn_radiation_monochromator graphite
_diffrn_radiation_source 'fine-focus sealed tube'
_diffrn_radiation_type MoK\a
_diffrn_radiation_wavelength 0.71073
_diffrn_reflns_av_R_equivalents 0.0468
_diffrn_reflns_av_sigmaI/netI 0.0415
_diffrn_reflns_limit_h_max 19
_diffrn_reflns_limit_h_min -19
_diffrn_reflns_limit_k_max 10
_diffrn_reflns_limit_k_min -10
_diffrn_reflns_limit_l_max 24
_diffrn_reflns_limit_l_min -24
_diffrn_reflns_number 21045
_diffrn_reflns_theta_full 25.02
_diffrn_reflns_theta_max 25.02
_diffrn_reflns_theta_min 2.62
_diffrn_standards_decay_% <1
_exptl_absorpt_coefficient_mu 6.343
_exptl_absorpt_correction_T_max 1.00
_exptl_absorpt_correction_T_min 0.6093
_exptl_absorpt_correction_type SADABS
_exptl_absorpt_process_details '(SADABS, Bruker, 1997)'
_exptl_crystal_colour orange
_exptl_crystal_density_diffrn 2.084
_exptl_crystal_density_method 'not measured'
_exptl_crystal_description plate
_exptl_crystal_F_000 1624
_exptl_crystal_size_max 0.50
_exptl_crystal_size_mid 0.22
_exptl_crystal_size_min 0.04
_refine_diff_density_max 1.646
_refine_diff_density_min -1.089
_refine_diff_density_rms 0.143
_refine_ls_extinction_method none
_refine_ls_goodness_of_fit_ref 1.060
_refine_ls_hydrogen_treatment mixed
_refine_ls_matrix_type full
_refine_ls_number_parameters 316
_refine_ls_number_reflns 4785
_refine_ls_number_restraints 0
_refine_ls_restrained_S_all 1.060
_refine_ls_R_factor_all 0.0367
_refine_ls_R_factor_gt 0.0328
_refine_ls_shift/su_max 0.001
_refine_ls_shift/su_mean 0.000
_refine_ls_structure_factor_coef Fsqd
_refine_ls_weighting_details 'calc w=1/[\s^2^(Fo^2^)+(0.0444P)^2^+1.9452P] where P=(Fo^2^+2Fc^2^)/3'
_refine_ls_weighting_scheme calc
_refine_ls_wR_factor_gt 0.0816
_refine_ls_wR_factor_ref 0.0842
_reflns_number_gt 4337
_reflns_number_total 4785
_reflns_threshold_expression >2sigma(I)
_cod_data_source_file ic049675jsi20040315_093853.cif
_cod_data_source_block bc3541as
_cod_depositor_comments
;
The following automatic conversions were performed:
'_symmetry_cell_setting' value 'Monoclinic' changed to 'monoclinic'
according to '/home/saulius/struct/CIF-dictionaries/cif_core.dic'
dictionary named 'cif_core.dic' version 2.4.1 from 2010-06-29.

Automatic conversion script
Id: cif_fix_enum 1527 2010-12-29 10:47:43Z saulius 
;
_cod_database_code 4311169

loop_
_symmetry_equiv_pos_as_xyz
'x, y, z'
'-x+1/2, y+1/2, -z+1/2'
'-x, -y, -z'
'x-1/2, -y-1/2, z-1/2'

loop_
_atom_site_label
_atom_site_type_symbol
_atom_site_fract_x
_atom_site_fract_y
_atom_site_fract_z
_atom_site_U_iso_or_equiv
_atom_site_adp_type
_atom_site_occupancy
_atom_site_symmetry_multiplicity
_atom_site_calc_flag
_atom_site_refinement_flags
_atom_site_disorder_assembly
_atom_site_disorder_group
Pt1 Pt 0.266331(12) 0.51146(2) 1.034563(10) 0.03550(9) Uani 1 1 d . . .
Ru1 Ru 0.42443(3) 0.42300(5) 1.12806(2) 0.03842(13) Uani 1 1 d . . .
Ru2 Ru 0.32168(3) 0.65784(5) 1.15973(2) 0.04259(13) Uani 1 1 d . . .
P1 P 0.20882(9) 0.35119(17) 0.93408(7) 0.0386(3) Uani 1 1 d . . .
O10 O 0.1274(3) 0.7591(6) 1.0069(3) 0.0725(13) Uani 1 1 d . . .
O11 O 0.3539(4) 0.1762(7) 1.2040(3) 0.108(2) Uani 1 1 d . . .
O12 O 0.5818(3) 0.5713(6) 1.2362(3) 0.0758(14) Uani 1 1 d . . .
O13 O 0.5376(3) 0.1696(5) 1.0986(3) 0.0698(13) Uani 1 1 d . . .
O14 O 0.4305(3) 0.6256(6) 1.0087(2) 0.0619(12) Uani 1 1 d . . .
O21 O 0.4351(3) 0.6748(7) 1.3119(2) 0.0783(15) Uani 1 1 d . . .
O22 O 0.1969(4) 0.4081(8) 1.1782(3) 0.0983(19) Uani 1 1 d . . .
O23 O 0.1908(4) 0.9170(8) 1.1564(3) 0.101(2) Uani 1 1 d . . .
O24 O 0.4423(4) 0.8881(6) 1.1228(3) 0.0854(16) Uani 1 1 d . . .
C10 C 0.1785(4) 0.6625(7) 1.0177(3) 0.0498(14) Uani 1 1 d . . .
C11 C 0.3779(5) 0.2727(8) 1.1766(4) 0.0652(18) Uani 1 1 d . . .
C12 C 0.5228(4) 0.5123(7) 1.1978(3) 0.0493(15) Uani 1 1 d . . .
C13 C 0.4922(4) 0.2624(7) 1.1063(3) 0.0527(15) Uani 1 1 d . . .
C14 C 0.4190(4) 0.5518(7) 1.0505(3) 0.0446(13) Uani 1 1 d . . .
C21 C 0.3931(4) 0.6682(8) 1.2556(4) 0.0567(16) Uani 1 1 d . . .
C22 C 0.2464(5) 0.4943(8) 1.1710(4) 0.0604(18) Uani 1 1 d . . .
C23 C 0.2387(4) 0.8193(9) 1.1566(3) 0.0617(17) Uani 1 1 d . . .
C24 C 0.3971(4) 0.8020(7) 1.1334(4) 0.0588(16) Uani 1 1 d . . .
C31 C 0.2797(4) 0.1778(8) 0.9283(3) 0.0572(16) Uani 1 1 d . . .
C32 C 0.2889(6) 0.0673(9) 0.9873(4) 0.082(2) Uani 1 1 d . . .
H32A H 0.3279 -0.0170 0.9871 0.123 Uiso 1 1 calc R . .
H32B H 0.2328 0.0246 0.9825 0.123 Uiso 1 1 calc R . .
H32C H 0.3119 0.1241 1.0297 0.123 Uiso 1 1 calc R . .
C33 C 0.3722(4) 0.2342(10) 0.9371(4) 0.073(2) Uani 1 1 d . . .
H33A H 0.3953 0.2948 0.9785 0.109 Uiso 1 1 calc R . .
H33B H 0.3700 0.2983 0.8987 0.109 Uiso 1 1 calc R . .
H33C H 0.4090 0.1445 0.9397 0.109 Uiso 1 1 calc R . .
C34 C 0.2484(5) 0.0842(11) 0.8609(4) 0.091(3) Uani 1 1 d . . .
H34A H 0.2848 -0.0068 0.8654 0.136 Uiso 1 1 calc R . .
H34B H 0.2517 0.1496 0.8244 0.136 Uiso 1 1 calc R . .
H34C H 0.1892 0.0513 0.8510 0.136 Uiso 1 1 calc R . .
C35 C 0.1848(5) 0.4757(8) 0.8530(4) 0.0593(17) Uani 1 1 d . . .
C36 C 0.2704(7) 0.5106(12) 0.8415(6) 0.113(4) Uani 1 1 d . . .
H36A H 0.2593 0.5820 0.8037 0.170 Uiso 1 1 calc R . .
H36B H 0.2942 0.4142 0.8316 0.170 Uiso 1 1 calc R . .
H36C H 0.3112 0.5576 0.8821 0.170 Uiso 1 1 calc R . .
C37 C 0.1185(7) 0.3959(12) 0.7869(4) 0.105(3) Uani 1 1 d . . .
H37A H 0.1076 0.4655 0.7485 0.158 Uiso 1 1 calc R . .
H37B H 0.0648 0.3747 0.7939 0.158 Uiso 1 1 calc R . .
H37C H 0.1428 0.2989 0.7781 0.158 Uiso 1 1 calc R . .
C38 C 0.1474(7) 0.6322(10) 0.8615(5) 0.101(3) Uani 1 1 d . . .
H38A H 0.1906 0.6917 0.8964 0.151 Uiso 1 1 calc R . .
H38B H 0.0975 0.6160 0.8746 0.151 Uiso 1 1 calc R . .
H38C H 0.1302 0.6890 0.8190 0.151 Uiso 1 1 calc R . .
C39 C 0.1011(4) 0.2683(8) 0.9369(3) 0.0566(16) Uani 1 1 d . . .
C40 C 0.0622(5) 0.1305(11) 0.8895(5) 0.101(3) Uani 1 1 d . . .
H40A H 0.0063 0.1043 0.8918 0.152 Uiso 1 1 calc R . .
H40B H 0.1003 0.0411 0.9033 0.152 Uiso 1 1 calc R . .
H40C H 0.0553 0.1590 0.8433 0.152 Uiso 1 1 calc R . .
C41 C 0.0310(4) 0.3972(10) 0.9200(5) 0.088(3) Uani 1 1 d . . .
H41A H 0.0172 0.4309 0.8735 0.131 Uiso 1 1 calc R . .
H41B H 0.0525 0.4852 0.9502 0.131 Uiso 1 1 calc R . .
H41C H -0.0205 0.3562 0.9258 0.131 Uiso 1 1 calc R . .
C42 C 0.1161(6) 0.2208(12) 1.0120(4) 0.095(3) Uani 1 1 d . . .
H42A H 0.1354 0.3111 1.0412 0.142 Uiso 1 1 calc R . .
H42B H 0.1597 0.1398 1.0262 0.142 Uiso 1 1 calc R . .
H42C H 0.0626 0.1822 1.0150 0.142 Uiso 1 1 calc R . .

loop_
_atom_site_aniso_label
_atom_site_aniso_U_11
_atom_site_aniso_U_22
_atom_site_aniso_U_33
_atom_site_aniso_U_23
_atom_site_aniso_U_13
_atom_site_aniso_U_12
Pt1 0.02951(13) 0.04014(14) 0.03530(15) 0.00090(8) 0.00957(10) -0.00308(8)
Ru1 0.0334(2) 0.0406(3) 0.0378(3) 0.00114(19) 0.00848(19) 0.00000(18)
Ru2 0.0408(3) 0.0465(3) 0.0409(3) -0.0052(2) 0.0149(2) -0.00092(19)
P1 0.0309(7) 0.0464(8) 0.0350(8) -0.0008(6) 0.0071(6) -0.0028(6)
O10 0.052(3) 0.072(3) 0.085(4) -0.002(3) 0.015(2) 0.019(2)
O11 0.136(6) 0.085(4) 0.124(5) 0.031(4) 0.072(5) -0.015(4)
O12 0.053(3) 0.088(4) 0.068(3) -0.019(3) -0.002(3) 0.002(3)
O13 0.073(3) 0.053(3) 0.095(4) 0.011(2) 0.045(3) 0.021(2)
O14 0.045(2) 0.082(3) 0.060(3) 0.016(2) 0.019(2) -0.006(2)
O21 0.077(3) 0.104(4) 0.044(3) -0.007(3) 0.009(3) 0.013(3)
O22 0.094(4) 0.123(5) 0.086(4) 0.008(4) 0.042(3) -0.047(4)
O23 0.085(4) 0.104(4) 0.107(5) -0.026(4) 0.024(3) 0.040(4)
O24 0.088(4) 0.058(3) 0.119(5) 0.009(3) 0.046(4) -0.019(3)
C10 0.041(3) 0.058(4) 0.054(4) 0.001(3) 0.020(3) -0.002(3)
C11 0.073(5) 0.062(4) 0.067(5) 0.003(4) 0.032(4) -0.006(4)
C12 0.044(4) 0.053(4) 0.043(4) 0.000(3) 0.005(3) 0.006(3)
C13 0.050(3) 0.047(3) 0.058(4) 0.009(3) 0.016(3) -0.001(3)
C14 0.044(3) 0.051(3) 0.040(3) 0.001(3) 0.016(3) 0.002(3)
C21 0.058(4) 0.060(4) 0.053(4) -0.007(3) 0.021(3) 0.011(3)
C22 0.057(4) 0.078(5) 0.045(4) -0.002(3) 0.016(3) -0.012(3)
C23 0.054(4) 0.074(4) 0.051(4) -0.013(3) 0.010(3) 0.007(3)
C24 0.061(4) 0.044(3) 0.070(5) 0.000(3) 0.022(3) 0.003(3)
C31 0.043(3) 0.060(4) 0.060(4) -0.020(3) 0.008(3) 0.002(3)
C32 0.092(6) 0.057(4) 0.078(6) -0.001(4) 0.006(5) 0.007(4)
C33 0.047(4) 0.090(5) 0.078(5) -0.028(4) 0.019(3) 0.001(4)
C34 0.065(5) 0.107(7) 0.082(6) -0.041(5) 0.003(4) 0.010(5)
C35 0.062(4) 0.070(4) 0.040(4) 0.010(3) 0.009(3) 0.001(3)
C36 0.098(8) 0.155(10) 0.098(8) 0.056(6) 0.049(7) -0.004(6)
C37 0.126(8) 0.126(8) 0.041(4) 0.008(5) 0.002(5) -0.011(6)
C38 0.129(8) 0.097(6) 0.076(6) 0.046(5) 0.037(6) 0.039(6)
C39 0.035(3) 0.073(4) 0.063(4) -0.013(3) 0.018(3) -0.014(3)
C40 0.072(5) 0.109(7) 0.127(8) -0.059(6) 0.039(5) -0.045(5)
C41 0.040(4) 0.103(6) 0.120(7) -0.016(5) 0.029(4) -0.009(4)
C42 0.088(6) 0.120(7) 0.083(6) 0.004(5) 0.039(5) -0.044(5)

loop_
_atom_type_symbol
_atom_type_description
_atom_type_scat_dispersion_real
_atom_type_scat_dispersion_imag
_atom_type_scat_source
C C 0.0033 0.0016 'International Tables Vol C Tables 4.2.6.8 and 6.1.1.4'
H H 0.0000 0.0000 'International Tables Vol C Tables 4.2.6.8 and 6.1.1.4'
P P 0.1023 0.0942 'International Tables Vol C Tables 4.2.6.8 and 6.1.1.4'
Ru Ru -1.2594 0.8363 'International Tables Vol C Tables 4.2.6.8 and 6.1.1.4'
Pt Pt -1.7033 8.3905 'International Tables Vol C Tables 4.2.6.8 and 6.1.1.4'
O O 0.0106 0.0060 'International Tables Vol C Tables 4.2.6.8 and 6.1.1.4'

loop_
_geom_angle_atom_site_label_1
_geom_angle_atom_site_label_2
_geom_angle_atom_site_label_3
_geom_angle
_geom_angle_site_symmetry_1
_geom_angle_site_symmetry_3
_geom_angle_publ_flag
C10 Pt1 P1 100.76(19) . . ?
C10 Pt1 C14 128.2(2) . . ?
P1 Pt1 C14 105.50(14) . . ?
C10 Pt1 Ru1 142.63(19) . . ?
P1 Pt1 Ru1 116.61(3) . . ?
C14 Pt1 Ru1 43.29(14) . . ?
C10 Pt1 Ru2 80.87(19) . . ?
P1 Pt1 Ru2 170.66(4) . . ?
C14 Pt1 Ru2 80.09(14) . . ?
Ru1 Pt1 Ru2 62.278(14) . . ?
C12 Ru1 C13 93.4(3) . . ?
C12 Ru1 C14 101.0(3) . . ?
C13 Ru1 C14 93.6(2) . . ?
C12 Ru1 C11 104.2(3) . . ?
C13 Ru1 C11 91.4(3) . . ?
C14 Ru1 C11 154.0(3) . . ?
C12 Ru1 Pt1 140.02(17) . . ?
C13 Ru1 Pt1 120.61(19) . . ?
C14 Ru1 Pt1 59.73(17) . . ?
C11 Ru1 Pt1 96.0(2) . . ?
C12 Ru1 Ru2 87.37(18) . . ?
C13 Ru1 Ru2 179.11(18) . . ?
C14 Ru1 Ru2 86.69(17) . . ?
C11 Ru1 Ru2 88.0(2) . . ?
Pt1 Ru1 Ru2 58.882(14) . . ?
C23 Ru2 C22 92.4(3) . . ?
C23 Ru2 C21 99.6(3) . . ?
C22 Ru2 C21 94.9(3) . . ?
C23 Ru2 C24 93.2(3) . . ?
C22 Ru2 C24 169.5(3) . . ?
C21 Ru2 C24 92.9(3) . . ?
C23 Ru2 Pt1 107.45(19) . . ?
C22 Ru2 Pt1 77.3(2) . . ?
C21 Ru2 Pt1 152.08(18) . . ?
C24 Ru2 Pt1 92.5(2) . . ?
C23 Ru2 Ru1 165.5(2) . . ?
C22 Ru2 Ru1 89.0(2) . . ?
C21 Ru2 Ru1 94.66(18) . . ?
C24 Ru2 Ru1 83.49(18) . . ?
Pt1 Ru2 Ru1 58.840(13) . . ?
C31 P1 C35 108.0(3) . . ?
C31 P1 C39 107.9(3) . . ?
C35 P1 C39 109.0(3) . . ?
C31 P1 Pt1 115.7(2) . . ?
C35 P1 Pt1 110.8(2) . . ?
C39 P1 Pt1 105.2(2) . . ?
O10 C10 Pt1 176.9(5) . . ?
O11 C11 Ru1 175.2(6) . . ?
O12 C12 Ru1 175.7(6) . . ?
O13 C13 Ru1 174.3(6) . . ?
O14 C14 Ru1 168.6(5) . . ?
O14 C14 Pt1 114.4(4) . . ?
Ru1 C14 Pt1 77.0(2) . . ?
O21 C21 Ru2 179.8(7) . . ?
O22 C22 Ru2 173.8(7) . . ?
O23 C23 Ru2 178.1(6) . . ?
O24 C24 Ru2 175.2(6) . . ?
C32 C31 C34 109.2(6) . . ?
C32 C31 C33 106.6(6) . . ?
C34 C31 C33 105.5(6) . . ?
C32 C31 P1 108.3(5) . . ?
C34 C31 P1 116.4(5) . . ?
C33 C31 P1 110.5(5) . . ?
C38 C35 C36 106.4(7) . . ?
C38 C35 C37 107.5(7) . . ?
C36 C35 C37 109.4(7) . . ?
C38 C35 P1 110.4(5) . . ?
C36 C35 P1 109.4(5) . . ?
C37 C35 P1 113.5(5) . . ?
C40 C39 C41 106.9(6) . . ?
C40 C39 C42 109.8(7) . . ?
C41 C39 C42 104.7(6) . . ?
C40 C39 P1 116.2(5) . . ?
C41 C39 P1 110.7(5) . . ?
C42 C39 P1 107.9(4) . . ?

loop_
_geom_bond_atom_site_label_1
_geom_bond_atom_site_label_2
_geom_bond_distance
_geom_bond_site_symmetry_2
_geom_bond_publ_flag
Pt1 C10 1.866(6) . ?
Pt1 P1 2.3949(14) . ?
Pt1 C14 2.428(6) . ?
Pt1 Ru1 2.7396(5) . ?
Pt1 Ru2 2.7408(5) . ?
Ru1 C12 1.905(7) . ?
Ru1 C13 1.911(7) . ?
Ru1 C14 1.928(6) . ?
Ru1 C11 1.944(7) . ?
Ru1 Ru2 2.8340(6) . ?
Ru2 C23 1.915(7) . ?
Ru2 C22 1.927(7) . ?
Ru2 C21 1.929(7) . ?
Ru2 C24 1.952(7) . ?
P1 C31 1.905(6) . ?
P1 C35 1.915(7) . ?
P1 C39 1.920(6) . ?
O10 C10 1.136(7) . ?
O11 C11 1.145(8) . ?
O12 C12 1.132(7) . ?
O13 C13 1.134(7) . ?
O14 C14 1.143(7) . ?
O21 C21 1.135(7) . ?
O22 C22 1.140(8) . ?
O23 C23 1.141(8) . ?
O24 C24 1.117(7) . ?
C31 C32 1.512(10) . ?
C31 C34 1.535(9) . ?
C31 C33 1.536(9) . ?
C35 C38 1.499(10) . ?
C35 C36 1.533(11) . ?
C35 C37 1.574(11) . ?
C39 C40 1.518(9) . ?
C39 C41 1.534(10) . ?
C39 C42 1.551(10) . ?
